data_4335252
loop_
_publ_author_name
'Yu-Chih Chang'
'Wen-Jung Chang'
'Sophie Boudin'
'Kwang-Hwa Lii'

_publ_section_title
;
 High-Temperature, High-Pressure Hydrothermal Synthesis and
 Characterization of a Salt-Inclusion Mixed-Valence Uranium(V,VI)
 Silicate: [Na9F2][(UVO2)(UVIO2)2(Si2O7)2]
;
_journal_name_full 'Inorganic Chemistry'
_journal_page_first 7230
_journal_page_last 7235
_journal_paper_doi 10.1021/ic400854j
_journal_volume 52
_journal_year 2013
_chemical_formula_sum 'F2 Na9 O20 Si4 U3'
_chemical_formula_weight 1391.36
_chemical_name_systematic
; 
 ? 
;
_space_group_IT_number 2
_symmetry_cell_setting triclinic
_symmetry_space_group_name_Hall '-P 1'
_symmetry_space_group_name_H-M 'P -1'
_atom_sites_solution_hydrogens none
_atom_sites_solution_primary direct
_atom_sites_solution_secondary difmap
_audit_creation_method SHELXL-97
_cell_angle_alpha 90.75(3)
_cell_angle_beta 96.09(3)
_cell_angle_gamma 90.90(3)
_cell_formula_units_Z 1
_cell_length_a 5.7889(12)
_cell_length_b 7.4227(15)
_cell_length_c 12.092(2)
_cell_measurement_temperature 296(2)
_cell_volume 516.53(17)
_computing_molecular_graphics Diamond
_computing_structure_refinement 'SHELXL-97 (Sheldrick, 1997)'
_computing_structure_solution 'SHELXS-97 (Sheldrick, 1990)'
_diffrn_ambient_temperature 296(2)
_diffrn_measured_fraction_theta_full 0.974
_diffrn_measured_fraction_theta_max 0.974
_diffrn_measurement_device_type 'CCD area detector'
_diffrn_measurement_method 'phi and omega scans'
_diffrn_radiation_monochromator graphite
_diffrn_radiation_source 'fine-focus sealed tube'
_diffrn_radiation_type MoK\a
_diffrn_radiation_wavelength 0.71073
_diffrn_reflns_av_R_equivalents 0.0266
_diffrn_reflns_av_sigmaI/netI 0.0387
_diffrn_reflns_limit_h_max 6
_diffrn_reflns_limit_h_min -6
_diffrn_reflns_limit_k_max 6
_diffrn_reflns_limit_k_min -8
_diffrn_reflns_limit_l_max 13
_diffrn_reflns_limit_l_min -14
_diffrn_reflns_number 3630
_diffrn_reflns_theta_full 25.03
_diffrn_reflns_theta_max 25.03
_diffrn_reflns_theta_min 2.74
_exptl_absorpt_coefficient_mu 23.994
_exptl_absorpt_correction_T_max 0.746
_exptl_absorpt_correction_T_min 0.478
_exptl_absorpt_correction_type empirical
_exptl_absorpt_process_details 'SADABS program'
_exptl_crystal_colour olve-green
_exptl_crystal_density_diffrn 4.473
_exptl_crystal_description plate
_exptl_crystal_F_000 609
_exptl_crystal_size_max 0.14
_exptl_crystal_size_mid 0.06
_exptl_crystal_size_min 0.03
_refine_diff_density_max 1.213
_refine_diff_density_min -1.584
_refine_diff_density_rms 0.253
_refine_ls_extinction_method none
_refine_ls_goodness_of_fit_ref 1.110
_refine_ls_hydrogen_treatment none
_refine_ls_matrix_type full
_refine_ls_number_parameters 175
_refine_ls_number_reflns 1771
_refine_ls_number_restraints 0
_refine_ls_restrained_S_all 1.110
_refine_ls_R_factor_all 0.0259
_refine_ls_R_factor_gt 0.0241
_refine_ls_shift/su_max 0.001
_refine_ls_shift/su_mean 0.000
_refine_ls_structure_factor_coef Fsqd
_refine_ls_weighting_details 'calc w=1/[\s^2^(Fo^2^)+(0.0223P)^2^+2.7642P] where P=(Fo^2^+2Fc^2^)/3'
_refine_ls_weighting_scheme calc
_refine_ls_wR_factor_gt 0.0602
_refine_ls_wR_factor_ref 0.0612
_reflns_number_gt 1673
_reflns_number_total 1771
_reflns_threshold_expression >2sigma(I)
_cod_data_source_file ic400854j_si_002.cif
_cod_data_source_block nafusio
_cod_original_cell_volume 516.53(18)
_cod_database_code 4335252

loop_
_symmetry_equiv_pos_as_xyz
'x, y, z'
'-x, -y, -z'

loop_
_atom_site_label
_atom_site_type_symbol
_atom_site_fract_x
_atom_site_fract_y
_atom_site_fract_z
_atom_site_U_iso_or_equiv
_atom_site_adp_type
_atom_site_occupancy
_atom_site_symmetry_multiplicity
_atom_site_calc_flag
_atom_site_refinement_flags
Na1 Na 0.0000 -0.5000 0.0000 0.0142(9) Uani 1 2 d S
Na2 Na 0.2876(5) 0.0002(4) -0.2819(3) 0.0243(8) Uani 1 1 d .
Na3 Na 0.4999(5) 0.2576(4) 0.0000(3) 0.0220(7) Uani 1 1 d .
Na4 Na 1.0000(9) 0.7689(6) 0.4997(4) 0.0553(13) Uani 1 1 d .
Na5 Na 0.5009(9) 0.2270(7) 0.4999(4) 0.0624(13) Uani 1 1 d .
F1 F 0.2582(10) -0.0001(7) -0.4696(5) 0.0430(14) Uani 1 1 d .
U1 U 0.0000 0.0000 0.0000 0.01120(12) Uani 1 2 d S
U2 U 0.71420(4) 0.50007(3) 0.28480(2) 0.01001(11) Uani 1 1 d .
Si1 Si 0.2036(3) 0.2143(2) 0.23490(17) 0.0092(4) Uani 1 1 d .
Si2 Si 0.2036(3) -0.2144(3) 0.23499(17) 0.0090(4) Uani 1 1 d .
O1 O 0.1730(8) 0.2398(7) 0.1006(5) 0.0168(11) Uani 1 1 d .
O2 O 0.9893(8) 0.2919(7) 0.2977(5) 0.0191(12) Uani 1 1 d .
O3 O 0.4495(8) 0.2860(7) 0.2905(5) 0.0217(13) Uani 1 1 d .
O4 O 0.2017(13) -0.0001(7) 0.2595(7) 0.0429(18) Uani 1 1 d .
O5 O 0.9884(8) 0.7085(7) 0.2977(5) 0.0187(12) Uani 1 1 d .
O6 O 0.1724(8) -0.2403(7) 0.1012(5) 0.0164(11) Uani 1 1 d .
O7 O 0.4493(8) 0.7147(7) 0.2906(5) 0.0204(12) Uani 1 1 d .
O8 O 0.2584(8) -0.0004(7) -0.0849(5) 0.0168(12) Uani 1 1 d .
O9 O 0.7380(8) 0.5002(7) 0.4394(5) 0.0176(12) Uani 1 1 d .
O10 O 0.6872(8) 0.5000(7) 0.1299(4) 0.0157(11) Uani 1 1 d .

loop_
_atom_site_aniso_label
_atom_site_aniso_U_11
_atom_site_aniso_U_22
_atom_site_aniso_U_33
_atom_site_aniso_U_23
_atom_site_aniso_U_13
_atom_site_aniso_U_12
Na1 0.0120(19) 0.010(2) 0.020(3) -0.0015(18) 0.0031(16) -0.0018(15)
Na2 0.0234(17) 0.0258(19) 0.024(2) 0.0007(16) 0.0031(14) -0.0003(14)
Na3 0.0142(14) 0.0241(17) 0.029(2) -0.0001(15) 0.0081(13) -0.0011(12)
Na4 0.085(3) 0.048(3) 0.028(3) -0.001(2) -0.013(2) -0.001(2)
Na5 0.082(3) 0.060(3) 0.048(3) -0.001(3) 0.023(3) 0.001(2)
F1 0.058(4) 0.029(3) 0.041(4) 0.003(3) 0.004(3) -0.003(3)
U1 0.01043(19) 0.0054(2) 0.0183(2) 0.00005(16) 0.00432(14) -0.00035(13)
U2 0.00644(15) 0.01249(17) 0.01104(18) 0.00004(11) 0.00070(10) -0.00040(9)
Si1 0.0087(8) 0.0046(9) 0.0140(12) -0.0017(8) 0.0009(7) -0.0010(7)
Si2 0.0092(8) 0.0049(9) 0.0127(11) 0.0017(8) 0.0006(7) -0.0003(7)
O1 0.014(2) 0.024(3) 0.011(3) -0.003(2) -0.002(2) -0.003(2)
O2 0.014(2) 0.023(3) 0.021(3) 0.000(2) 0.004(2) 0.005(2)
O3 0.013(2) 0.025(3) 0.026(4) -0.001(3) 0.000(2) -0.007(2)
O4 0.072(5) 0.001(3) 0.055(5) 0.000(3) 0.005(4) -0.001(3)
O5 0.016(2) 0.027(3) 0.014(3) -0.001(2) 0.004(2) -0.006(2)
O6 0.014(2) 0.024(3) 0.012(3) 0.000(2) 0.000(2) 0.001(2)
O7 0.013(2) 0.025(3) 0.022(3) 0.002(3) 0.000(2) 0.008(2)
O8 0.018(3) 0.013(3) 0.021(3) -0.001(2) 0.008(2) -0.001(2)
O9 0.012(2) 0.025(3) 0.014(3) -0.008(2) -0.004(2) -0.001(2)
O10 0.015(2) 0.020(3) 0.011(3) -0.005(2) -0.003(2) -0.002(2)

loop_
_atom_type_symbol
_atom_type_description
_atom_type_scat_dispersion_real
_atom_type_scat_dispersion_imag
_atom_type_scat_source
O O 0.0106 0.0060 'International Tables Vol C Tables 4.2.6.8 and 6.1.1.4'
F F 0.0171 0.0103 'International Tables Vol C Tables 4.2.6.8 and 6.1.1.4'
Na Na 0.0362 0.0249 'International Tables Vol C Tables 4.2.6.8 and 6.1.1.4'
Si Si 0.0817 0.0704 'International Tables Vol C Tables 4.2.6.8 and 6.1.1.4'
U U -9.6767 9.6646 'International Tables Vol C Tables 4.2.6.8 and 6.1.1.4'

loop_
_geom_angle_atom_site_label_1
_geom_angle_atom_site_label_2
_geom_angle_atom_site_label_3
_geom_angle
_geom_angle_site_symmetry_1
_geom_angle_site_symmetry_3
O6 Na1 O6 180.0(2) . 2_545
O6 Na1 O1 104.54(17) . 1_545
O6 Na1 O1 75.46(17) 2_545 1_545
O6 Na1 O1 75.46(17) . 2
O6 Na1 O1 104.54(17) 2_545 2
O1 Na1 O1 180.0(2) 1_545 2
O6 Na1 O10 88.12(17) . 1_445
O6 Na1 O10 91.88(17) 2_545 1_445
O1 Na1 O10 88.63(17) 1_545 1_445
O1 Na1 O10 91.37(17) 2 1_445
O6 Na1 O10 91.88(17) . 2_655
O6 Na1 O10 88.12(17) 2_545 2_655
O1 Na1 O10 91.37(17) 1_545 2_655
O1 Na1 O10 88.63(17) 2 2_655
O10 Na1 O10 180.0 1_445 2_655
O6 Na1 Na3 135.58(13) . 1_445
O6 Na1 Na3 44.42(13) 2_545 1_445
O1 Na1 Na3 83.68(12) 1_545 1_445
O1 Na1 Na3 96.32(12) 2 1_445
O10 Na1 Na3 47.96(13) 1_445 1_445
O10 Na1 Na3 132.04(13) 2_655 1_445
O6 Na1 Na3 44.42(13) . 2_655
O6 Na1 Na3 135.58(13) 2_545 2_655
O1 Na1 Na3 96.32(12) 1_545 2_655
O1 Na1 Na3 83.68(12) 2 2_655
O10 Na1 Na3 132.04(13) 1_445 2_655
O10 Na1 Na3 47.96(13) 2_655 2_655
Na3 Na1 Na3 180.0 1_445 2_655
O6 Na1 Na3 83.15(13) . 2
O6 Na1 Na3 96.85(13) 2_545 2
O1 Na1 Na3 136.59(13) 1_545 2
O1 Na1 Na3 43.41(13) 2 2
O10 Na1 Na3 48.43(13) 1_445 2
O10 Na1 Na3 131.57(13) 2_655 2
Na3 Na1 Na3 63.73(9) 1_445 2
Na3 Na1 Na3 116.27(9) 2_655 2
O6 Na1 Na3 96.85(13) . 1_545
O6 Na1 Na3 83.15(13) 2_545 1_545
O1 Na1 Na3 43.41(13) 1_545 1_545
O1 Na1 Na3 136.59(13) 2 1_545
O10 Na1 Na3 131.57(13) 1_445 1_545
O10 Na1 Na3 48.43(13) 2_655 1_545
Na3 Na1 Na3 116.27(9) 1_445 1_545
Na3 Na1 Na3 63.73(9) 2_655 1_545
Na3 Na1 Na3 180.0 2 1_545
O6 Na1 U1 38.25(12) . .
O6 Na1 U1 141.75(12) 2_545 .
O1 Na1 U1 142.79(12) 1_545 .
O1 Na1 U1 37.21(12) 2 .
O10 Na1 U1 89.82(12) 1_445 .
O10 Na1 U1 90.18(12) 2_655 .
Na3 Na1 U1 121.20(6) 1_445 .
Na3 Na1 U1 58.80(6) 2_655 .
Na3 Na1 U1 57.48(5) 2 .
Na3 Na1 U1 122.52(5) 1_545 .
O6 Na1 U1 141.75(12) . 1_545
O6 Na1 U1 38.25(12) 2_545 1_545
O1 Na1 U1 37.21(12) 1_545 1_545
O1 Na1 U1 142.79(12) 2 1_545
O10 Na1 U1 90.18(12) 1_445 1_545
O10 Na1 U1 89.82(12) 2_655 1_545
Na3 Na1 U1 58.80(6) 1_445 1_545
Na3 Na1 U1 121.20(6) 2_655 1_545
Na3 Na1 U1 122.52(5) 2 1_545
Na3 Na1 U1 57.48(5) 1_545 1_545
U1 Na1 U1 180.0 . 1_545
F1 Na2 O8 171.7(2) . .
F1 Na2 O7 86.0(2) . 2_665
O8 Na2 O7 98.9(2) . 2_665
F1 Na2 O3 87.3(2) . 2_655
O8 Na2 O3 97.4(2) . 2_655
O7 Na2 O3 108.12(18) 2_665 2_655
F1 Na2 O2 87.6(2) . 2_655
O8 Na2 O2 87.4(2) . 2_655
O7 Na2 O2 173.6(2) 2_665 2_655
O3 Na2 O2 71.88(17) 2_655 2_655
F1 Na2 O5 86.4(2) . 2_665
O8 Na2 O5 88.74(19) . 2_665
O7 Na2 O5 71.89(17) 2_665 2_665
O3 Na2 O5 173.7(2) 2_655 2_665
O2 Na2 O5 107.38(17) 2_655 2_665
F1 Na2 O4 97.2(2) . 2
O8 Na2 O4 74.5(2) . 2
O7 Na2 O4 125.49(19) 2_665 2
O3 Na2 O4 126.37(19) 2_655 2
O2 Na2 O4 55.09(16) 2_655 2
O5 Na2 O4 54.19(16) 2_665 2
F1 Na2 O4 93.5(2) . 2_655
O8 Na2 O4 94.8(2) . 2_655
O7 Na2 O4 55.23(16) 2_665 2_655
O3 Na2 O4 53.93(16) 2_655 2_655
O2 Na2 O4 125.64(18) 2_655 2_655
O5 Na2 O4 126.95(18) 2_665 2_655
O4 Na2 O4 169.4(4) 2 2_655
F1 Na2 Si2 97.84(18) . 2_655
O8 Na2 Si2 89.52(15) . 2_655
O7 Na2 Si2 28.35(11) 2_665 2_655
O3 Na2 Si2 83.00(13) 2_655 2_655
O2 Na2 Si2 154.05(15) 2_655 2_655
O5 Na2 Si2 98.30(14) 2_665 2_655
O4 Na2 Si2 147.52(17) 2 2_655
O4 Na2 Si2 29.12(11) 2_655 2_655
F1 Na2 Si1 101.69(18) . 2
O8 Na2 Si1 71.01(14) . 2
O7 Na2 Si1 153.51(17) 2_665 2
O3 Na2 Si1 97.62(14) 2_655 2
O2 Na2 Si1 28.80(12) 2_655 2
O5 Na2 Si1 83.22(13) 2_665 2
O4 Na2 Si1 29.04(11) 2 2
O4 Na2 Si1 147.29(16) 2_655 2
Si2 Na2 Si1 160.47(12) 2_655 2
F1 Na2 Si1 98.46(18) . 2_655
O8 Na2 Si1 88.75(15) . 2_655
O7 Na2 Si1 83.97(13) 2_665 2_655
O3 Na2 Si1 27.38(12) 2_655 2_655
O2 Na2 Si1 97.32(14) 2_655 2_655
O5 Na2 Si1 155.02(15) 2_665 2_655
O4 Na2 Si1 147.50(17) 2 2_655
O4 Na2 Si1 28.79(11) 2_655 2_655
Si2 Na2 Si1 56.83(7) 2_655 2_655
Si1 Na2 Si1 119.21(10) 2 2_655
F1 Na2 Si2 100.82(18) . 2
O8 Na2 Si2 72.02(14) . 2
O7 Na2 Si2 97.25(14) 2_665 2
O3 Na2 Si2 153.88(16) 2_655 2
O2 Na2 Si2 83.60(13) 2_655 2
O5 Na2 Si2 28.37(11) 2_665 2
O4 Na2 Si2 28.53(12) 2 2
O4 Na2 Si2 148.16(17) 2_655 2
Si2 Na2 Si2 119.78(11) 2_655 2
Si1 Na2 Si2 56.55(7) 2 2
Si1 Na2 Si2 160.72(12) 2_655 2
O1 Na3 O6 173.7(2) . 2_655
O1 Na3 O8 74.31(19) . .
O6 Na3 O8 100.7(2) 2_655 .
O1 Na3 O10 91.7(2) . .
O6 Na3 O10 92.8(2) 2_655 .
O8 Na3 O10 164.8(2) . .
O1 Na3 O8 101.0(2) . 2_655
O6 Na3 O8 74.12(19) 2_655 2_655
O8 Na3 O8 81.4(2) . 2_655
O10 Na3 O8 95.8(2) . 2_655
O1 Na3 O10 92.41(19) . 2_665
O6 Na3 O10 92.0(2) 2_655 2_665
O8 Na3 O10 96.1(2) . 2_665
O10 Na3 O10 90.37(19) . 2_665
O8 Na3 O10 165.1(2) 2_655 2_665
O1 Na3 Na1 139.39(18) . 1_665
O6 Na3 Na1 45.50(14) 2_655 1_665
O8 Na3 Na1 146.24(16) . 1_665
O10 Na3 Na1 47.80(12) . 1_665
O8 Na3 Na1 87.84(13) 2_655 1_665
O10 Na3 Na1 86.25(13) 2_665 1_665
O1 Na3 Na1 45.92(13) . 1_565
O6 Na3 Na1 138.93(17) 2_655 1_565
O8 Na3 Na1 88.27(13) . 1_565
O10 Na3 Na1 86.05(14) . 1_565
O8 Na3 Na1 146.89(16) 2_655 1_565
O10 Na3 Na1 46.98(12) 2_665 1_565
Na1 Na3 Na1 116.27(9) 1_665 1_565
O1 Na3 U1 41.63(14) . .
O6 Na3 U1 133.36(18) 2_655 .
O8 Na3 U1 32.68(12) . .
O10 Na3 U1 133.08(16) . .
O8 Na3 U1 90.68(14) 2_655 .
O10 Na3 U1 95.04(14) 2_665 .
Na1 Na3 U1 178.38(10) 1_665 .
Na1 Na3 U1 65.35(5) 1_565 .
O1 Na3 Si1 23.65(13) . .
O6 Na3 Si1 154.91(18) 2_655 .
O8 Na3 Si1 87.76(15) . .
O10 Na3 Si1 77.03(15) . .
O8 Na3 Si1 84.03(15) 2_655 .
O10 Na3 Si1 110.66(15) 2_665 .
Na1 Na3 Si1 122.96(11) 1_665 .
Na1 Na3 Si1 64.11(6) 1_565 .
U1 Na3 Si1 57.47(6) . .
O1 Na3 Si2 155.14(18) . 2_655
O6 Na3 Si2 23.47(13) 2_655 2_655
O8 Na3 Si2 84.29(15) . 2_655
O10 Na3 Si2 110.66(15) . 2_655
O8 Na3 Si2 87.90(15) 2_655 2_655
O10 Na3 Si2 77.20(14) 2_665 2_655
Na1 Na3 Si2 63.32(6) 1_665 2_655
Na1 Na3 Si2 122.42(10) 1_565 2_655
U1 Na3 Si2 115.99(10) . 2_655
Si1 Na3 Si2 169.43(11) . 2_655
O1 Na3 U1 132.99(17) . 1_655
O6 Na3 U1 42.05(13) 2_655 1_655
O8 Na3 U1 90.32(14) . 1_655
O10 Na3 U1 95.16(14) . 1_655
O8 Na3 U1 32.08(12) 2_655 1_655
O10 Na3 U1 133.87(16) 2_665 1_655
Na1 Na3 U1 65.27(5) 1_665 1_655
Na1 Na3 U1 178.45(10) 1_565 1_655
U1 Na3 U1 113.10(9) . 1_655
Si1 Na3 U1 115.21(10) . 1_655
Si2 Na3 U1 58.02(6) 2_655 1_655
F1 Na4 F1 82.4(3) 1_666 2_665
F1 Na4 O5 103.6(3) 1_666 .
F1 Na4 O5 91.3(2) 2_665 .
F1 Na4 O2 92.1(3) 1_666 2_766
F1 Na4 O2 104.5(3) 2_665 2_766
O5 Na4 O2 159.1(3) . 2_766
F1 Na4 O9 171.6(3) 1_666 .
F1 Na4 O9 100.5(2) 2_665 .
O5 Na4 O9 68.5(2) . .
O2 Na4 O9 94.8(2) 2_766 .
F1 Na4 O9 100.4(2) 1_666 2_766
F1 Na4 O9 171.4(3) 2_665 2_766
O5 Na4 O9 95.9(2) . 2_766
O2 Na4 O9 67.4(2) 2_766 2_766
O9 Na4 O9 77.9(2) . 2_766
F1 Na4 Na5 50.1(2) 1_666 2_766
F1 Na4 Na5 129.5(2) 2_665 2_766
O5 Na4 Na5 85.6(2) . 2_766
O2 Na4 Na5 94.4(2) 2_766 2_766
O9 Na4 Na5 124.3(2) . 2_766
O9 Na4 Na5 56.02(18) 2_766 2_766
F1 Na4 Na5 128.6(3) 1_666 2_666
F1 Na4 Na5 49.3(2) 2_665 2_666
O5 Na4 Na5 94.8(2) . 2_666
O2 Na4 Na5 85.6(2) 2_766 2_666
O9 Na4 Na5 56.90(18) . 2_666
O9 Na4 Na5 125.1(2) 2_766 2_666
Na5 Na4 Na5 178.8(3) 2_766 2_666
F1 Na4 Na2 41.17(19) 1_666 1_666
F1 Na4 Na2 90.5(2) 2_665 1_666
O5 Na4 Na2 144.0(2) . 1_666
O2 Na4 Na2 51.09(15) 2_766 1_666
O9 Na4 Na2 145.9(2) . 1_666
O9 Na4 Na2 86.44(17) 2_766 1_666
Na5 Na4 Na2 66.06(15) 2_766 1_666
Na5 Na4 Na2 113.1(2) 2_666 1_666
F1 Na4 Na4 41.65(18) 1_666 2_776
F1 Na4 Na4 40.70(17) 2_665 2_776
O5 Na4 Na4 99.8(2) . 2_776
O2 Na4 Na4 101.1(2) 2_766 2_776
O9 Na4 Na4 140.6(3) . 2_776
O9 Na4 Na4 141.5(3) 2_766 2_776
Na5 Na4 Na4 90.3(2) 2_766 2_776
Na5 Na4 Na4 88.5(2) 2_666 2_776
Na2 Na4 Na4 60.73(14) 1_666 2_776
F1 Na4 Na2 89.9(2) 1_666 2_665
F1 Na4 Na2 40.29(18) 2_665 2_665
O5 Na4 Na2 51.12(15) . 2_665
O2 Na4 Na2 144.0(2) 2_766 2_665
O9 Na4 Na2 87.31(18) . 2_665
O9 Na4 Na2 147.0(2) 2_766 2_665
Na5 Na4 Na2 113.88(19) 2_766 2_665
Na5 Na4 Na2 65.60(15) 2_666 2_665
Na2 Na4 Na2 119.90(14) 1_666 2_665
Na4 Na4 Na2 59.17(14) 2_776 2_665
F1 Na4 U2 141.7(3) 1_666 .
F1 Na4 U2 93.1(2) 2_665 .
O5 Na4 U2 38.25(13) . .
O2 Na4 U2 125.5(2) 2_766 .
O9 Na4 U2 30.81(14) . .
O9 Na4 U2 89.64(17) 2_766 .
Na5 Na4 U2 113.01(19) 2_766 .
Na5 Na4 U2 67.87(14) 2_666 .
Na2 Na4 U2 175.70(15) 1_666 .
Na4 Na4 U2 123.56(19) 2_776 .
Na2 Na4 U2 64.39(9) 2_665 .
F1 Na5 F1 82.8(3) 1_556 2_655
F1 Na5 O7 87.6(3) 1_556 2_666
F1 Na5 O7 105.8(3) 2_655 2_666
F1 Na5 O3 107.0(3) 1_556 .
F1 Na5 O3 89.3(3) 2_655 .
O7 Na5 O3 160.4(3) 2_666 .
F1 Na5 O9 171.5(3) 1_556 .
F1 Na5 O9 100.7(2) 2_655 .
O7 Na5 O9 98.8(2) 2_666 .
O3 Na5 O9 65.5(2) . .
F1 Na5 O9 100.1(3) 1_556 2_666
F1 Na5 O9 171.8(3) 2_655 2_666
O7 Na5 O9 66.9(2) 2_666 2_666
O3 Na5 O9 97.1(2) . 2_666
O9 Na5 O9 77.5(2) . 2_666
F1 Na5 Na4 129.9(3) 1_556 2_766
F1 Na5 Na4 50.2(2) 2_655 2_766
O7 Na5 Na4 89.5(2) 2_666 2_766
O3 Na5 Na4 90.8(2) . 2_766
O9 Na5 Na4 56.23(17) . 2_766
O9 Na5 Na4 124.3(2) 2_666 2_766
F1 Na5 Na4 51.2(2) 1_556 2_666
F1 Na5 Na4 131.0(3) 2_655 2_666
O7 Na5 Na4 90.1(2) 2_666 2_666
O3 Na5 Na4 89.2(2) . 2_666
O9 Na5 Na4 122.7(2) . 2_666
O9 Na5 Na4 54.52(17) 2_666 2_666
Na4 Na5 Na4 178.8(3) 2_766 2_666
F1 Na5 Na5 41.59(18) 1_556 2_656
F1 Na5 Na5 41.19(18) 2_655 2_656
O7 Na5 Na5 98.9(3) 2_666 2_656
O3 Na5 Na5 100.7(3) . 2_656
O9 Na5 Na5 141.4(3) . 2_656
O9 Na5 Na5 141.1(3) 2_666 2_656
Na4 Na5 Na5 89.9(2) 2_766 2_656
Na4 Na5 Na5 91.3(2) 2_666 2_656
F1 Na5 Na2 92.6(2) 1_556 2_655
F1 Na5 Na2 40.09(18) 2_655 2_655
O7 Na5 Na2 145.2(2) 2_666 2_655
O3 Na5 Na2 49.38(16) . 2_655
O9 Na5 Na2 85.39(18) . 2_655
O9 Na5 Na2 146.5(2) 2_666 2_655
Na4 Na5 Na2 64.09(14) 2_766 2_655
Na4 Na5 Na2 116.7(2) 2_666 2_655
Na5 Na5 Na2 61.18(16) 2_656 2_655
F1 Na5 Si1 83.6(2) 1_556 .
F1 Na5 Si1 95.7(2) 2_655 .
O7 Na5 Si1 155.6(2) 2_666 .
O3 Na5 Si1 25.23(12) . .
O9 Na5 Si1 88.30(19) . .
O9 Na5 Si1 92.27(19) 2_666 .
Na4 Na5 Si1 113.51(18) 2_766 .
Na4 Na5 Si1 66.69(15) 2_666 .
Na5 Na5 Si1 89.6(2) 2_656 .
Na2 Na5 Si1 58.22(10) 2_655 .
F1 Na5 Si2 94.0(2) 1_556 2_656
F1 Na5 Si2 82.1(2) 2_655 2_656
O7 Na5 Si2 25.54(12) 2_666 2_656
O3 Na5 Si2 156.2(2) . 2_656
O9 Na5 Si2 94.2(2) . 2_656
O9 Na5 Si2 90.04(19) 2_666 2_656
Na4 Na5 Si2 66.67(15) 2_766 2_656
Na4 Na5 Si2 113.20(18) 2_666 2_656
Na5 Na5 Si2 87.4(2) 2_656 2_656
Na2 Na5 Si2 120.13(16) 2_655 2_656
Si1 Na5 Si2 176.90(17) . 2_656
Na5 F1 Na5 97.2(3) 1_554 2_655
Na5 F1 Na2 101.2(3) 1_554 .
Na5 F1 Na2 99.9(3) 2_655 .
Na5 F1 Na4 161.1(4) 1_554 1_444
Na5 F1 Na4 79.6(3) 2_655 1_444
Na2 F1 Na4 97.7(3) . 1_444
Na5 F1 Na4 79.5(2) 1_554 2_665
Na5 F1 Na4 161.6(4) 2_655 2_665
Na2 F1 Na4 98.5(3) . 2_665
Na4 F1 Na4 97.6(3) 1_444 2_665
O8 U1 O8 180.0(4) 2 .
O8 U1 O1 91.9(2) 2 .
O8 U1 O1 88.1(2) . .
O8 U1 O1 88.1(2) 2 2
O8 U1 O1 91.9(2) . 2
O1 U1 O1 180.0(3) . 2
O8 U1 O6 92.2(2) 2 .
O8 U1 O6 87.8(2) . .
O1 U1 O6 100.08(18) . .
O1 U1 O6 79.92(18) 2 .
O8 U1 O6 87.8(2) 2 2
O8 U1 O6 92.2(2) . 2
O1 U1 O6 79.92(18) . 2
O1 U1 O6 100.08(18) 2 2
O6 U1 O6 180.0(3) . 2
O8 U1 Si1 76.35(17) 2 .
O8 U1 Si1 103.65(17) . .
O1 U1 Si1 26.29(14) . .
O1 U1 Si1 153.71(14) 2 .
O6 U1 Si1 79.63(14) . .
O6 U1 Si1 100.37(14) 2 .
O8 U1 Si1 103.65(17) 2 2
O8 U1 Si1 76.35(17) . 2
O1 U1 Si1 153.71(14) . 2
O1 U1 Si1 26.29(14) 2 2
O6 U1 Si1 100.37(14) . 2
O6 U1 Si1 79.63(14) 2 2
Si1 U1 Si1 180.00(4) . 2
O8 U1 Si2 76.95(16) 2 .
O8 U1 Si2 103.05(16) . .
O1 U1 Si2 80.36(14) . .
O1 U1 Si2 99.64(14) 2 .
O6 U1 Si2 25.46(14) . .
O6 U1 Si2 154.54(14) 2 .
Si1 U1 Si2 56.54(5) . .
Si1 U1 Si2 123.46(5) 2 .
O8 U1 Si2 103.05(16) 2 2
O8 U1 Si2 76.95(16) . 2
O1 U1 Si2 99.64(14) . 2
O1 U1 Si2 80.36(14) 2 2
O6 U1 Si2 154.54(14) . 2
O6 U1 Si2 25.46(14) 2 2
Si1 U1 Si2 123.46(5) . 2
Si1 U1 Si2 56.54(5) 2 2
Si2 U1 Si2 180.00(5) . 2
O8 U1 Na3 45.15(17) 2 2
O8 U1 Na3 134.85(17) . 2
O1 U1 Na3 137.00(14) . 2
O1 U1 Na3 43.00(14) 2 2
O6 U1 Na3 83.77(13) . 2
O6 U1 Na3 96.23(13) 2 2
Si1 U1 Na3 118.09(7) . 2
Si1 U1 Na3 61.91(7) 2 2
Si2 U1 Na3 87.35(7) . 2
Si2 U1 Na3 92.65(7) 2 2
O8 U1 Na3 134.85(17) 2 .
O8 U1 Na3 45.15(17) . .
O1 U1 Na3 43.00(14) . .
O1 U1 Na3 137.00(14) 2 .
O6 U1 Na3 96.23(13) . .
O6 U1 Na3 83.77(13) 2 .
Si1 U1 Na3 61.91(7) . .
Si1 U1 Na3 118.09(7) 2 .
Si2 U1 Na3 92.65(7) . .
Si2 U1 Na3 87.35(7) 2 .
Na3 U1 Na3 180.0 2 .
O9 U2 O10 179.4(2) . .
O9 U2 O5 87.9(2) . .
O10 U2 O5 92.5(2) . .
O9 U2 O3 86.3(2) . .
O10 U2 O3 93.3(2) . .
O5 U2 O3 174.0(2) . .
O9 U2 O2 86.8(2) . .
O10 U2 O2 93.6(2) . .
O5 U2 O2 88.73(19) . .
O3 U2 O2 89.45(19) . .
O9 U2 O7 87.5(2) . .
O10 U2 O7 92.1(2) . .
O5 U2 O7 89.44(19) . .
O3 U2 O7 91.8(2) . .
O2 U2 O7 174.1(2) . .
O9 U2 Na4 44.34(18) . .
O10 U2 Na4 135.98(17) . .
O5 U2 Na4 44.29(17) . .
O3 U2 Na4 130.17(18) . .
O2 U2 Na4 93.45(17) . .
O7 U2 Na4 81.31(16) . .
O9 U2 Na4 44.13(17) . 2_766
O10 U2 Na4 136.23(17) . 2_766
O5 U2 Na4 94.10(16) . 2_766
O3 U2 Na4 80.66(16) . 2_766
O2 U2 Na4 43.44(17) . 2_766
O7 U2 Na4 131.14(17) . 2_766
Na4 U2 Na4 68.48(12) . 2_766
O9 U2 Na5 43.78(17) . 2_666
O10 U2 Na5 135.86(17) . 2_666
O5 U2 Na5 82.25(17) . 2_666
O3 U2 Na5 94.55(18) . 2_666
O2 U2 Na5 129.78(17) . 2_666
O7 U2 Na5 44.33(17) . 2_666
Na4 U2 Na5 48.03(12) . 2_666
Na4 U2 Na5 87.91(12) 2_766 2_666
O9 U2 Na5 42.75(18) . .
O10 U2 Na5 136.95(17) . .
O5 U2 Na5 129.73(17) . .
O3 U2 Na5 44.29(18) . .
O2 U2 Na5 81.25(16) . .
O7 U2 Na5 95.62(17) . .
Na4 U2 Na5 87.08(12) . .
Na4 U2 Na5 47.25(12) 2_766 .
Na5 U2 Na5 68.10(13) 2_666 .
O9 U2 Na2 91.31(17) . 2_665
O10 U2 Na2 88.66(17) . 2_665
O5 U2 Na2 46.23(14) . 2_665
O3 U2 Na2 135.38(14) . 2_665
O2 U2 Na2 134.95(14) . 2_665
O7 U2 Na2 43.58(14) . 2_665
Na4 U2 Na2 57.06(9) . 2_665
Na4 U2 Na2 125.54(9) 2_766 2_665
Na5 U2 Na2 56.59(9) 2_666 2_665
Na5 U2 Na2 124.69(10) . 2_665
O9 U2 Na2 89.75(17) . 2_655
O10 U2 Na2 90.28(17) . 2_655
O5 U2 Na2 134.07(15) . 2_655
O3 U2 Na2 44.47(15) . 2_655
O2 U2 Na2 45.35(14) . 2_655
O7 U2 Na2 136.27(14) . 2_655
Na4 U2 Na2 123.98(9) . 2_655
Na4 U2 Na2 55.49(9) 2_766 2_655
Na5 U2 Na2 124.23(9) 2_666 2_655
Na5 U2 Na2 56.14(10) . 2_655
Na2 U2 Na2 178.91(10) 2_665 2_655
O3 Si1 O4 104.8(3) . .
O3 Si1 O1 112.2(3) . .
O4 Si1 O1 108.0(4) . .
O3 Si1 O2 112.4(3) . 1_455
O4 Si1 O2 104.3(3) . 1_455
O1 Si1 O2 114.2(3) . 1_455
O3 Si1 U1 136.5(2) . .
O4 Si1 U1 72.2(3) . .
O1 Si1 U1 38.66(18) . .
O2 Si1 U1 110.2(2) 1_455 .
O3 Si1 Na2 144.6(2) . 2
O4 Si1 Na2 59.3(3) . 2
O1 Si1 Na2 103.07(19) . 2
O2 Si1 Na2 52.0(2) 1_455 2
U1 Si1 Na2 72.57(7) . 2
O3 Si1 Na2 49.8(2) . 2_655
O4 Si1 Na2 60.8(3) . 2_655
O1 Si1 Na2 103.4(2) . 2_655
O2 Si1 Na2 142.3(2) 1_455 2_655
U1 Si1 Na2 98.18(8) . 2_655
Na2 Si1 Na2 119.21(10) 2 2_655
O3 Si1 Na5 43.4(2) . .
O4 Si1 Na5 81.4(3) . .
O1 Si1 Na5 155.5(2) . .
O2 Si1 Na5 84.0(2) 1_455 .
U1 Si1 Na5 152.33(10) . .
Na2 Si1 Na5 101.15(11) 2 .
Na2 Si1 Na5 60.61(11) 2_655 .
O3 Si1 Na3 79.5(2) . .
O4 Si1 Na3 104.9(3) . .
O1 Si1 Na3 35.51(18) . .
O2 Si1 Na3 144.1(2) 1_455 .
U1 Si1 Na3 60.61(6) . .
Na2 Si1 Na3 133.15(10) 2 .
Na2 Si1 Na3 71.76(9) 2_655 .
Na5 Si1 Na3 120.84(11) . .
O7 Si2 O4 106.7(4) 1_545 .
O7 Si2 O6 112.4(3) 1_545 .
O4 Si2 O6 106.5(4) . .
O7 Si2 O5 111.9(3) 1_545 1_445
O4 Si2 O5 103.5(3) . 1_445
O6 Si2 O5 114.9(3) . 1_445
O7 Si2 Na2 50.1(2) 1_545 2_655
O4 Si2 Na2 62.4(3) . 2_655
O6 Si2 Na2 102.8(2) . 2_655
O5 Si2 Na2 142.3(2) 1_445 2_655
O7 Si2 Na2 145.2(2) 1_545 2
O4 Si2 Na2 58.2(3) . 2
O6 Si2 Na2 102.23(19) . 2
O5 Si2 Na2 52.3(2) 1_445 2
Na2 Si2 Na2 119.78(11) 2_655 2
O7 Si2 U1 137.2(2) 1_545 .
O4 Si2 U1 70.6(3) . .
O6 Si2 U1 38.68(18) . .
O5 Si2 U1 110.1(2) 1_445 .
Na2 Si2 U1 98.16(8) 2_655 .
Na2 Si2 U1 71.48(7) 2 .
O7 Si2 Na5 43.2(2) 1_545 2_656
O4 Si2 Na5 83.6(3) . 2_656
O6 Si2 Na5 155.5(2) . 2_656
O5 Si2 Na5 83.1(2) 1_445 2_656
Na2 Si2 Na5 61.48(11) 2_655 2_656
Na2 Si2 Na5 102.03(11) 2 2_656
U1 Si2 Na5 152.96(10) . 2_656
O7 Si2 Na3 79.6(2) 1_545 2_655
O4 Si2 Na3 104.5(3) . 2_655
O6 Si2 Na3 35.69(18) . 2_655
O5 Si2 Na3 144.8(2) 1_445 2_655
Na2 Si2 Na3 71.06(9) 2_655 2_655
Na2 Si2 Na3 132.57(10) 2 2_655
U1 Si2 Na3 61.12(6) . 2_655
Na5 Si2 Na3 120.75(11) 2_656 2_655
O7 Si2 Na4 88.4(2) 1_545 1_445
O4 Si2 Na4 82.2(3) . 1_445
O6 Si2 Na4 152.9(2) . 1_445
O5 Si2 Na4 38.4(2) 1_445 1_445
Na2 Si2 Na4 103.91(11) 2_655 1_445
Na2 Si2 Na4 59.95(10) 2 1_445
U1 Si2 Na4 131.41(9) . 1_445
Na5 Si2 Na4 48.72(12) 2_656 1_445
Na3 Si2 Na4 167.47(11) 2_655 1_445
Si1 O1 U1 115.1(3) . .
Si1 O1 Na3 120.8(3) . .
U1 O1 Na3 95.4(2) . .
Si1 O1 Na1 126.3(3) . 1_565
U1 O1 Na1 102.33(19) . 1_565
Na3 O1 Na1 90.66(19) . 1_565
Si1 O2 U2 142.5(3) 1_655 .
Si1 O2 Na4 116.6(3) 1_655 2_766
U2 O2 Na4 98.5(2) . 2_766
Si1 O2 Na2 99.2(3) 1_655 2_655
U2 O2 Na2 98.15(18) . 2_655
Na4 O2 Na2 82.3(2) 2_766 2_655
Si1 O3 U2 143.9(3) . .
Si1 O3 Na5 111.4(3) . .
U2 O3 Na5 98.9(2) . .
Si1 O3 Na2 102.8(3) . 2_655
U2 O3 Na2 99.88(19) . 2_655
Na5 O3 Na2 83.2(2) . 2_655
Si2 O4 Si1 158.8(6) . .
Si2 O4 Na2 93.3(3) . 2
Si1 O4 Na2 91.7(3) . 2
Si2 O4 Na2 88.5(3) . 2_655
Si1 O4 Na2 90.4(3) . 2_655
Na2 O4 Na2 169.4(4) 2 2_655
Si2 O5 U2 142.4(3) 1_665 .
Si2 O5 Na4 117.5(3) 1_665 .
U2 O5 Na4 97.5(2) . .
Si2 O5 Na2 99.4(3) 1_665 2_665
U2 O5 Na2 97.97(18) . 2_665
Na4 O5 Na2 83.5(2) . 2_665
Si2 O6 U1 115.9(3) . .
Si2 O6 Na3 120.8(3) . 2_655
U1 O6 Na3 95.5(2) . 2_655
Si2 O6 Na1 125.8(3) . .
U1 O6 Na1 102.29(19) . .
Na3 O6 Na1 90.1(2) 2_655 .
Si2 O7 U2 144.9(3) 1_565 .
Si2 O7 Na5 111.3(3) 1_565 2_666
U2 O7 Na5 97.9(2) . 2_666
Si2 O7 Na2 101.5(3) 1_565 2_665
U2 O7 Na2 100.06(19) . 2_665
Na5 O7 Na2 84.9(2) 2_666 2_665
U1 O8 Na2 132.5(3) . .
U1 O8 Na3 102.2(2) . .
Na2 O8 Na3 107.5(2) . .
U1 O8 Na3 102.6(2) . 2_655
Na2 O8 Na3 108.4(2) . 2_655
Na3 O8 Na3 98.6(2) . 2_655
U2 O9 Na4 104.8(3) . .
U2 O9 Na5 108.1(2) . .
Na4 O9 Na5 147.1(3) . .
U2 O9 Na4 105.9(2) . 2_766
Na4 O9 Na4 102.1(2) . 2_766
Na5 O9 Na4 67.8(2) . 2_766
U2 O9 Na5 106.7(2) . 2_666
Na4 O9 Na5 68.6(2) . 2_666
Na5 O9 Na5 102.5(2) . 2_666
Na4 O9 Na5 147.4(3) 2_766 2_666
U2 O10 Na1 129.6(2) . 1_665
U2 O10 Na3 126.8(3) . .
Na1 O10 Na3 84.25(18) 1_665 .
U2 O10 Na3 127.4(3) . 2_665
Na1 O10 Na3 84.59(18) 1_665 2_665
Na3 O10 Na3 89.63(19) . 2_665

loop_
_geom_bond_atom_site_label_1
_geom_bond_atom_site_label_2
_geom_bond_distance
_geom_bond_site_symmetry_2
Na1 O6 2.414(5) .
Na1 O6 2.414(5) 2_545
Na1 O1 2.465(5) 1_545
Na1 O1 2.465(5) 2
Na1 O10 2.520(5) 1_445
Na1 O10 2.520(5) 2_655
Na1 Na3 3.385(3) 1_445
Na1 Na3 3.385(3) 2_655
Na1 Na3 3.431(3) 2
Na1 Na3 3.431(3) 1_545
Na1 U1 3.7113(8) .
Na1 U1 3.7113(8) 1_545
Na2 F1 2.258(7) .
Na2 O8 2.407(6) .
Na2 O7 2.597(6) 2_665
Na2 O3 2.640(6) 2_655
Na2 O2 2.669(6) 2_655
Na2 O5 2.705(6) 2_665
Na2 O4 2.874(8) 2
Na2 O4 2.940(8) 2_655
Na2 Si2 3.316(4) 2_655
Na2 Si1 3.342(4) 2
Na2 Si1 3.369(4) 2_655
Na2 Si2 3.376(4) 2
Na3 O1 2.358(6) .
Na3 O6 2.369(6) 2_655
Na3 O8 2.497(6) .
Na3 O10 2.526(6) .
Na3 O8 2.547(6) 2_655
Na3 O10 2.579(6) 2_665
Na3 Na1 3.385(3) 1_665
Na3 Na1 3.431(3) 1_565
Na3 U1 3.443(3) .
Na3 Si1 3.486(4) .
Na3 Si2 3.486(4) 2_655
Na3 U1 3.495(3) 1_655
Na4 F1 2.258(7) 1_666
Na4 F1 2.301(7) 2_665
Na4 O5 2.472(7) .
Na4 O2 2.491(7) 2_766
Na4 O9 2.538(7) .
Na4 O9 2.594(7) 2_766
Na4 Na5 2.889(7) 2_766
Na4 Na5 2.901(7) 2_666
Na4 Na2 3.399(6) 1_666
Na4 Na4 3.431(9) 2_776
Na4 Na2 3.453(5) 2_665
Na4 U2 3.510(5) .
Na5 F1 2.237(8) 1_556
Na5 F1 2.254(8) 2_655
Na5 O7 2.550(8) 2_666
Na5 O3 2.562(8) .
Na5 O9 2.588(7) .
Na5 O9 2.611(7) 2_666
Na5 Na4 2.889(7) 2_766
Na5 Na4 2.901(7) 2_666
Na5 Na5 3.369(10) 2_656
Na5 Na2 3.454(6) 2_655
Na5 Si1 3.472(6) .
Na5 Si2 3.473(6) 2_656
F1 Na5 2.237(8) 1_554
F1 Na5 2.254(8) 2_655
F1 Na4 2.258(7) 1_444
F1 Na4 2.301(7) 2_665
U1 O8 1.902(5) 2
U1 O8 1.902(5) .
U1 O1 2.297(5) .
U1 O1 2.297(5) 2
U1 O6 2.351(5) .
U1 O6 2.351(5) 2
U1 Si1 3.332(2) .
U1 Si1 3.332(2) 2
U1 Si2 3.386(2) .
U1 Si2 3.386(2) 2
U1 Na3 3.443(3) 2
U2 O9 1.860(6) .
U2 O10 1.863(5) .
U2 O5 2.191(5) .
U2 O3 2.197(5) .
U2 O2 2.231(5) .
U2 O7 2.234(5) .
U2 Na4 3.583(4) 2_766
U2 Na5 3.614(5) 2_666
U2 Na2 3.710(3) 2_665
U2 Na2 3.713(3) 2_655
Si1 O3 1.589(5) .
Si1 O4 1.623(6) .
Si1 O1 1.629(6) .
Si1 O2 1.631(5) 1_455
Si1 Na2 3.342(4) 2
Si1 Na2 3.369(4) 2_655
Si2 O7 1.607(5) 1_545
Si2 O4 1.615(6) .
Si2 O6 1.617(6) .
Si2 O5 1.626(5) 1_445
Si2 Na2 3.316(4) 2_655
Si2 Na2 3.376(4) 2
Si2 Na5 3.473(6) 2_656
Si2 Na3 3.486(4) 2_655
Si2 Na4 3.530(5) 1_445
O1 Na1 2.465(5) 1_565
O2 Si1 1.631(5) 1_655
O2 Na4 2.491(7) 2_766
O2 Na2 2.669(6) 2_655
O3 Na2 2.640(6) 2_655
O4 Na2 2.874(8) 2
O4 Na2 2.940(8) 2_655
O5 Si2 1.626(5) 1_665
O5 Na2 2.705(6) 2_665
O6 Na3 2.369(6) 2_655
O7 Si2 1.607(5) 1_565
O7 Na5 2.550(8) 2_666
O7 Na2 2.597(6) 2_665
O8 Na3 2.547(6) 2_655
O9 Na4 2.594(7) 2_766
O9 Na5 2.611(7) 2_666
O10 Na1 2.520(5) 1_665
O10 Na3 2.579(6) 2_665
